data_1570270
loop_
_publ_author_name
'Haldar, Rajashi'
'Kumar, Ajay'
'Mandal, Dipankar'
'Shanmugam, Maheswaran'

_publ_section_title
;
 Deciphering the anisotropic energy harvesting responses of an above room
 temperature molecular ferroelectric copper(II) complex single crystal.
;
_journal_issue 2
_journal_name_full 'Materials horizons'
_journal_page_first 454
_journal_page_last 459
_journal_paper_doi 10.1039/d3mh01336g
_journal_volume 11
_journal_year 2024
_chemical_absolute_configuration unk
_chemical_formula_moiety 'C38 H38 Cu2 N6 O5, 2(Cl O4), 2(H2 O)'
_chemical_formula_sum 'C38 H42 Cl2 Cu2 N6 O15'
_chemical_formula_weight 1020.75
_space_group_crystal_system monoclinic
_space_group_IT_number 4
_space_group_name_Hall 'P 2yb'
_space_group_name_H-M_alt 'P 1 21 1'
_atom_sites_solution_hydrogens mixed
_atom_sites_solution_primary dual
_audit_creation_date 2023-07-24
_audit_creation_method
;
Olex2 1.3-ac4
(compiled 2019.04.23 svn.r3594 for Rigaku Oxford Diffraction, GUI svn.r5739)
;
_audit_update_record
;
2023-07-25 deposited with the CCDC.	2023-11-06 downloaded from the CCDC.
;
_cell_angle_alpha 90
_cell_angle_beta 93.650(2)
_cell_angle_gamma 90
_cell_formula_units_Z 2
_cell_length_a 9.4947(2)
_cell_length_b 15.7979(3)
_cell_length_c 14.4936(3)
_cell_measurement_reflns_used 10764
_cell_measurement_temperature 300.00(10)
_cell_measurement_theta_max 22.6430
_cell_measurement_theta_min 1.9120
_cell_volume 2169.58(8)
_computing_cell_refinement 'CrysAlisPro 1.171.41.93a (Rigaku OD, 2020)'
_computing_data_collection 'CrysAlisPro 1.171.41.93a (Rigaku OD, 2020)'
_computing_data_reduction 'CrysAlisPro 1.171.41.93a (Rigaku OD, 2020)'
_computing_molecular_graphics 'Olex2 (Dolomanov et al., 2009)'
_computing_publication_material 'Olex2 (Dolomanov et al., 2009)'
_computing_structure_refinement 'ShelXL (Sheldrick, 2015)'
_computing_structure_solution 'ShelXT (Sheldrick, 2015)'
_diffrn_ambient_environment air
_diffrn_ambient_temperature 300.00(10)
_diffrn_detector 'CCD plate'
_diffrn_measured_fraction_theta_full 0.998
_diffrn_measured_fraction_theta_max 0.998
_diffrn_measurement_details
;
List of Runs (angles in degrees, time in seconds):

  # Type    Start    End  Width  t~exp~   \w     \q     \k     \f   Frames
#--------------------------------------------------------------------------
  1  \f    -70.01 161.99   1.00    2.00  13.01 -15.82 -31.50    --   232
  2  \w   -115.72  16.28   1.00    2.00    --  -15.82 -59.25  71.08  132
  3  \w   -115.72  16.28   1.00    2.00    --  -15.82 -59.25 173.08  132
  4  \w    -60.47  -0.47   1.00    2.00    --   -7.91  94.56 -34.84   60
  5  \f   -154.56  37.44   1.00    2.00  75.04 -15.82  31.50    --   192
;
_diffrn_measurement_device 'abstract diffractometer'
_diffrn_measurement_device_type 'Saxi-CrysAlisPro-abstract goniometer imported SAXI images'
_diffrn_measurement_method '\w and \f scans'
_diffrn_orient_matrix_type 'CrysAlisPro convention (1999,Acta A55,543-557)'
_diffrn_orient_matrix_UB_11 -0.0222051000
_diffrn_orient_matrix_UB_12 -0.0290485000
_diffrn_orient_matrix_UB_13 0.0334627000
_diffrn_orient_matrix_UB_21 -0.0441214000
_diffrn_orient_matrix_UB_22 -0.0204406000
_diffrn_orient_matrix_UB_23 -0.0344592000
_diffrn_orient_matrix_UB_31 0.0563066000
_diffrn_orient_matrix_UB_32 -0.0274542000
_diffrn_orient_matrix_UB_33 -0.0097414000
_diffrn_radiation_monochromator graphite
_diffrn_radiation_probe x-ray
_diffrn_radiation_type 'Mo K\a'
_diffrn_radiation_wavelength 0.71073
_diffrn_reflns_av_R_equivalents 0.0500
_diffrn_reflns_av_unetI/netI 0.0387
_diffrn_reflns_Laue_measured_fraction_full 0.998
_diffrn_reflns_Laue_measured_fraction_max 0.998
_diffrn_reflns_limit_h_max 11
_diffrn_reflns_limit_h_min -11
_diffrn_reflns_limit_k_max 18
_diffrn_reflns_limit_k_min -18
_diffrn_reflns_limit_l_max 17
_diffrn_reflns_limit_l_min -15
_diffrn_reflns_number 36696
_diffrn_reflns_point_group_measured_fraction_full 0.998
_diffrn_reflns_point_group_measured_fraction_max 0.998
_diffrn_reflns_theta_full 25.000
_diffrn_reflns_theta_max 25.000
_diffrn_reflns_theta_min 1.909
_diffrn_source 'fine-focus sealed X-ray tube'
_diffrn_source_type 'Enhance (Mo) X-ray Source'
_exptl_absorpt_coefficient_mu 1.179
_exptl_absorpt_correction_T_max 1.00000
_exptl_absorpt_correction_T_min 0.73841
_exptl_absorpt_correction_type multi-scan
_exptl_absorpt_process_details
;
CrysAlisPro 1.171.41.93a (Rigaku Oxford Diffraction, 2020)
Empirical absorption correction using spherical harmonics,
implemented in SCALE3 ABSPACK scaling algorithm.
;
_exptl_crystal_colour 'dark blue'
_exptl_crystal_colour_modifier dark
_exptl_crystal_colour_primary blue
_exptl_crystal_density_diffrn 1.563
_exptl_crystal_description block
_exptl_crystal_F_000 1048
_exptl_crystal_size_max 0.278
_exptl_crystal_size_mid 0.25
_exptl_crystal_size_min 0.241
_refine_diff_density_max 0.449
_refine_diff_density_min -0.277
_refine_diff_density_rms 0.051
_refine_ls_abs_structure_details
;
 Flack x determined using 2934 quotients [(I+)-(I-)]/[(I+)+(I-)]
 (Parsons, Flack and Wagner, Acta Cryst. B69 (2013) 249-259).
;
_refine_ls_abs_structure_Flack -0.005(8)
_refine_ls_extinction_method none
_refine_ls_goodness_of_fit_ref 1.027
_refine_ls_hydrogen_treatment constr
_refine_ls_matrix_type full
_refine_ls_number_parameters 575
_refine_ls_number_reflns 7648
_refine_ls_number_restraints 1
_refine_ls_restrained_S_all 1.027
_refine_ls_R_factor_all 0.0451
_refine_ls_R_factor_gt 0.0382
_refine_ls_shift/su_max 0.000
_refine_ls_shift/su_mean 0.000
_refine_ls_structure_factor_coef Fsqd
_refine_ls_weighting_details 'w=1/[\s^2^(Fo^2^)+(0.0493P)^2^+0.8654P] where P=(Fo^2^+2Fc^2^)/3'
_refine_ls_weighting_scheme calc
_refine_ls_wR_factor_gt 0.0905
_refine_ls_wR_factor_ref 0.0955
_reflns_Friedel_coverage 0.924
_reflns_Friedel_fraction_full 0.998
_reflns_Friedel_fraction_max 0.998
_reflns_number_gt 6869
_reflns_number_total 7648
_reflns_threshold_expression 'I > 2\s(I)'
_cod_data_source_file d3mh01336g2.cif
_cod_data_source_block ms_rh_cu2_rt_autored
_cod_depositor_comments 'Adding full bibliography for 1570270--1570271.cif.'
_cod_database_code 1570270
_shelx_shelxl_version_number 2018/3
_chemical_oxdiff_formula 'C H N O Cu Cl'
_shelx_space_group_comment
;
The symmetry employed for this shelxl refinement is uniquely defined
by the following loop, which should always be used as a source of
symmetry information in preference to the above space-group names.
They are only intended as comments.
;
_reflns_odcompleteness_completeness 90.51
_reflns_odcompleteness_iscentric 1
_reflns_odcompleteness_theta 33.20
_olex2_refinement_description
;
1. Fixed Uiso
 At 1.2 times of:
  All C(H) groups, All C(H,H) groups, All N(H,H) groups
 At 1.5 times of:
  All O(H,H) groups
2.a Free rotating group:
 O2S(H2SA,H2SB), O1S(H1SA,H1SB)
2.b Rotating group:
 O13(H13C,H13D)
2.c Ternary CH refined with riding coordinates:
 C12(H12), C31(H31)
2.d Secondary CH2 refined with riding coordinates:
 N31(H31A,H31B), N11(H11A,H11B), C13(H13A,H13B), C32(H32A,H32B)
2.e Aromatic/amide H refined with riding coordinates:
 C39(H39), C34(H34), C48(H48), C20(H20), C29(H29), C38(H38), C15(H15),
 C17(H17), C35(H35), C42(H42), C19(H19), C23(H23), C40(H40), C47(H47), C37(H37),
  C26(H26), C16(H16), C28(H28), C27(H27), C18(H18), C41(H41), C21(H21),
 C22(H22), C46(H46), C36(H36), C45(H45)
;
_olex2_submission_special_instructions 'No special instructions were received'
_oxdiff_exptl_absorpt_empirical_details
;
Empirical correction (ABSPACK) includes:
- Absorption correction using spherical harmonics
- Frame scaling
;
_oxdiff_exptl_absorpt_empirical_full_max 1.396
_oxdiff_exptl_absorpt_empirical_full_min 0.733

loop_
_space_group_symop_operation_xyz
'x, y, z'
'-x, y+1/2, -z'

loop_
_atom_site_label
_atom_site_type_symbol
_atom_site_fract_x
_atom_site_fract_y
_atom_site_fract_z
_atom_site_U_iso_or_equiv
_atom_site_adp_type
_atom_site_occupancy
_atom_site_site_symmetry_order
_atom_site_calc_flag
_atom_site_refinement_flags_posn
_atom_site_refinement_flags_adp
_atom_site_refinement_flags_occupancy
_atom_site_disorder_assembly
_atom_site_disorder_group
Cu01 Cu 0.56961(7) 0.47317(4) 0.49742(4) 0.03725(18) Uani 1 1 d . . . . .
Cu1 Cu 0.74657(7) 0.52426(4) 0.83619(4) 0.03830(18) Uani 1 1 d . . . . .
Cl11 Cl 0.95827(19) 0.82702(11) 0.92341(11) 0.0563(4) Uani 1 1 d . . . . .
Cl12 Cl 0.11514(19) 0.24004(12) 0.60232(14) 0.0643(5) Uani 1 1 d . . . . .
O11 O 0.6678(4) 0.4943(2) 0.7147(3) 0.0409(9) Uani 1 1 d . . . . .
O31 O 0.3839(4) 0.4927(3) 0.5410(3) 0.0458(10) Uani 1 1 d . . . . .
O12 O 0.6530(5) 0.3891(3) 0.6129(3) 0.0445(10) Uani 1 1 d . . . . .
N33 N 0.7520(5) 0.4529(3) 0.4412(3) 0.0426(12) Uani 1 1 d . . . . .
N22 N 0.8143(6) 0.5653(3) 0.9605(3) 0.0444(12) Uani 1 1 d . . . . .
N32 N 0.5062(5) 0.3869(3) 0.4018(3) 0.0385(11) Uani 1 1 d . . . . .
N21 N 0.5699(5) 0.5809(3) 0.8719(3) 0.0427(12) Uani 1 1 d . . . . .
O32 O 0.2465(6) 0.5898(4) 0.5984(4) 0.0747(15) Uani 1 1 d . . . . .
N31 N 0.6077(5) 0.5915(3) 0.5458(3) 0.0429(12) Uani 1 1 d . . . . .
H31A H 0.651759 0.589318 0.601856 0.051 Uiso 1 1 calc R . . . .
H31B H 0.662204 0.619383 0.508431 0.051 Uiso 1 1 calc R . . . .
C11 C 0.7005(6) 0.4204(4) 0.6855(4) 0.0379(13) Uani 1 1 d . . . . .
N11 N 0.8806(5) 0.4306(3) 0.8132(3) 0.0370(10) Uani 1 1 d . . . . .
H11A H 0.956327 0.450751 0.787433 0.044 Uiso 1 1 calc R . . . .
H11B H 0.908524 0.405408 0.866165 0.044 Uiso 1 1 calc R . . . .
C13 C 0.7249(7) 0.3023(4) 0.8026(5) 0.0481(15) Uani 1 1 d . . . . .
H13A H 0.683611 0.261889 0.758295 0.058 Uiso 1 1 calc R . . . .
H13B H 0.792244 0.271867 0.843366 0.058 Uiso 1 1 calc R . . . .
C43 C 0.6026(7) 0.3691(4) 0.3417(4) 0.0436(14) Uani 1 1 d . . . . .
O31A O 0.9718(7) 0.8433(5) 1.0192(4) 0.091(2) Uani 1 1 d . . . . .
O13 O 0.8703(7) 0.6329(3) 0.7778(4) 0.0828(18) Uani 1 1 d . . . . .
H13C H 0.878605 0.686693 0.817087 0.124 Uiso 1 1 d GR . . . .
H13D H 0.980092 0.626553 0.771846 0.124 Uiso 1 1 d GR . . . .
O2S O 0.1052(8) 0.4664(4) 0.6938(5) 0.103(2) Uani 1 1 d . . . . .
H2SA H 0.125134 0.510875 0.664277 0.155 Uiso 1 1 d G . . . .
H2SB H 0.136392 0.426078 0.662112 0.155 Uiso 1 1 d G . . . .
C39 C 0.3763(7) 0.3564(4) 0.3881(5) 0.0538(17) Uani 1 1 d . . . . .
H39 H 0.309873 0.368081 0.430818 0.065 Uiso 1 1 calc R . . . .
C30 C 0.3590(7) 0.5670(4) 0.5654(4) 0.0482(15) Uani 1 1 d . . . . .
O41A O 0.8427(8) 0.7684(5) 0.9079(5) 0.117(3) Uani 1 1 d . . . . .
C34 C 0.5196(8) 0.6111(5) 0.3215(5) 0.0573(18) Uani 1 1 d . . . . .
H34 H 0.610645 0.629926 0.337878 0.069 Uiso 1 1 calc R . . . .
C44 C 0.7446(6) 0.4029(4) 0.3668(4) 0.0452(14) Uani 1 1 d . . . . .
C33 C 0.4096(7) 0.6340(4) 0.3757(4) 0.0476(15) Uani 1 1 d . . . . .
C12 C 0.8049(6) 0.3692(4) 0.7499(4) 0.0384(13) Uani 1 1 d . . . . .
H12 H 0.873358 0.340887 0.712553 0.046 Uiso 1 1 calc R . . . .
C48 C 0.8785(6) 0.4828(5) 0.4747(5) 0.0566(16) Uani 1 1 d . . . . .
H48 H 0.882584 0.516635 0.527286 0.068 Uiso 1 1 calc R . . . .
C14 C 0.6098(7) 0.3359(4) 0.8592(4) 0.0444(14) Uani 1 1 d . . . . .
C24 C 0.5800(7) 0.6170(4) 0.9559(4) 0.0464(15) Uani 1 1 d . . . . .
O31B O -0.0196(9) 0.2677(7) 0.5717(7) 0.165(4) Uani 1 1 d . . . . .
C20 C 0.4450(7) 0.5803(4) 0.8231(5) 0.0537(16) Uani 1 1 d . . . . .
H20 H 0.437580 0.552830 0.766237 0.064 Uiso 1 1 calc R . . . .
C29 C 0.9489(8) 0.5592(5) 0.9968(5) 0.0620(19) Uani 1 1 d . . . . .
H29 H 1.014907 0.529105 0.965201 0.074 Uiso 1 1 calc R . . . .
C25 C 0.7203(8) 0.6116(4) 1.0047(4) 0.0475(16) Uani 1 1 d . . . . .
C38 C 0.2755(8) 0.6032(5) 0.3475(5) 0.063(2) Uani 1 1 d . . . . .
H38 H 0.199444 0.616038 0.382458 0.076 Uiso 1 1 calc R . . . .
C15 C 0.6380(8) 0.3639(4) 0.9500(5) 0.0534(16) Uani 1 1 d . . . . .
H15 H 0.729722 0.362129 0.976605 0.064 Uiso 1 1 calc R . . . .
O11A O 1.0733(9) 0.7917(9) 0.8889(5) 0.176(5) Uani 1 1 d . . . . .
C32 C 0.4318(8) 0.6861(4) 0.4614(5) 0.0551(17) Uani 1 1 d . . . . .
H32A H 0.346216 0.717741 0.470269 0.066 Uiso 1 1 calc R . . . .
H32B H 0.506420 0.726670 0.452474 0.066 Uiso 1 1 calc R . . . .
C17 C 0.3960(10) 0.3977(6) 0.9635(7) 0.074(2) Uani 1 1 d . . . . .
H17 H 0.324712 0.417410 0.999047 0.089 Uiso 1 1 calc R . . . .
C31 C 0.4709(7) 0.6347(4) 0.5501(4) 0.0459(15) Uani 1 1 d . . . . .
H31 H 0.476081 0.673322 0.603047 0.055 Uiso 1 1 calc R . . . .
C35 C 0.4961(10) 0.5613(5) 0.2443(5) 0.075(2) Uani 1 1 d . . . . .
H35 H 0.570931 0.546654 0.209129 0.090 Uiso 1 1 calc R . . . .
C42 C 0.5693(9) 0.3206(5) 0.2634(5) 0.0600(19) Uani 1 1 d . . . . .
H42 H 0.637616 0.308544 0.222108 0.072 Uiso 1 1 calc R . . . .
C19 C 0.4712(8) 0.3420(5) 0.8209(5) 0.0603(18) Uani 1 1 d . . . . .
H19 H 0.449711 0.325731 0.759948 0.072 Uiso 1 1 calc R . . . .
C23 C 0.4658(9) 0.6556(5) 0.9919(6) 0.068(2) Uani 1 1 d . . . . .
H23 H 0.474866 0.680498 1.050100 0.081 Uiso 1 1 calc R . . . .
O1S O 1.0042(9) 0.6747(6) 0.6280(6) 0.136(4) Uani 1 1 d . . . . .
H1SA H 1.006611 0.705454 0.580027 0.203 Uiso 1 1 d G . . . .
H1SB H 1.090342 0.664941 0.643956 0.203 Uiso 1 1 d G . . . .
C40 C 0.3378(9) 0.3075(4) 0.3113(6) 0.070(2) Uani 1 1 d . . . . .
H40 H 0.246509 0.286247 0.302837 0.085 Uiso 1 1 calc R . . . .
O11B O 0.1939(10) 0.2275(9) 0.5297(7) 0.172(4) Uani 1 1 d . . . . .
C47 C 1.0000(7) 0.4648(6) 0.4338(6) 0.074(2) Uani 1 1 d . . . . .
H47 H 1.086305 0.485182 0.458383 0.089 Uiso 1 1 calc R . . . .
C37 C 0.2542(10) 0.5556(6) 0.2716(6) 0.085(3) Uani 1 1 d . . . . .
H37 H 0.163216 0.537489 0.254037 0.102 Uiso 1 1 calc R . . . .
C26 C 0.7621(11) 0.6518(5) 1.0880(5) 0.073(2) Uani 1 1 d . . . . .
H26 H 0.697367 0.684052 1.118335 0.087 Uiso 1 1 calc R . . . .
C16 C 0.5301(10) 0.3941(5) 1.0001(5) 0.067(2) Uani 1 1 d . . . . .
H16 H 0.550188 0.412492 1.060489 0.081 Uiso 1 1 calc R . . . .
C28 C 0.9891(11) 0.5968(6) 1.0798(6) 0.078(3) Uani 1 1 d . . . . .
H28 H 1.080789 0.589657 1.105088 0.093 Uiso 1 1 calc R . . . .
C27 C 0.8975(11) 0.6440(6) 1.1249(6) 0.080(3) Uani 1 1 d . . . . .
H27 H 0.925851 0.670710 1.180174 0.096 Uiso 1 1 calc R . . . .
C18 C 0.3647(9) 0.3726(5) 0.8748(7) 0.076(2) Uani 1 1 d . . . . .
H18 H 0.272160 0.375783 0.849769 0.092 Uiso 1 1 calc R . . . .
O21B O 0.1761(12) 0.2874(6) 0.6751(7) 0.180(5) Uani 1 1 d . . . . .
C41 C 0.4349(10) 0.2907(5) 0.2479(6) 0.071(2) Uani 1 1 d . . . . .
H41 H 0.409799 0.259409 0.195086 0.085 Uiso 1 1 calc R . . . .
C21 C 0.3277(8) 0.6193(5) 0.8545(6) 0.070(2) Uani 1 1 d . . . . .
H21 H 0.243137 0.620254 0.818367 0.084 Uiso 1 1 calc R . . . .
C22 C 0.3378(10) 0.6571(5) 0.9413(6) 0.074(2) Uani 1 1 d . . . . .
H22 H 0.259677 0.682912 0.964820 0.089 Uiso 1 1 calc R . . . .
C46 C 0.9922(9) 0.4159(6) 0.3556(7) 0.084(3) Uani 1 1 d . . . . .
H46 H 1.073604 0.404220 0.325446 0.101 Uiso 1 1 calc R . . . .
C36 C 0.3627(11) 0.5330(6) 0.2190(5) 0.082(3) Uani 1 1 d . . . . .
H36 H 0.346240 0.499022 0.167011 0.098 Uiso 1 1 calc R . . . .
C45 C 0.8645(9) 0.3838(6) 0.3213(6) 0.076(2) Uani 1 1 d . . . . .
H45 H 0.858870 0.350054 0.268669 0.091 Uiso 1 1 calc R . . . .
O41B O 0.1046(14) 0.1574(6) 0.6338(9) 0.185(5) Uani 1 1 d . . . . .
O21A O 0.9116(11) 0.8985(5) 0.8749(6) 0.137(3) Uani 1 1 d . . . . .

loop_
_atom_site_aniso_label
_atom_site_aniso_U_11
_atom_site_aniso_U_22
_atom_site_aniso_U_33
_atom_site_aniso_U_23
_atom_site_aniso_U_13
_atom_site_aniso_U_12
Cu01 0.0369(3) 0.0411(4) 0.0341(4) -0.0041(3) 0.0044(3) -0.0053(3)
Cu1 0.0493(4) 0.0367(3) 0.0285(3) -0.0035(3) -0.0007(3) 0.0079(3)
Cl11 0.0698(11) 0.0535(9) 0.0442(9) -0.0045(7) -0.0064(8) 0.0011(8)
Cl12 0.0600(11) 0.0614(10) 0.0728(12) -0.0090(9) 0.0147(9) 0.0096(9)
O11 0.054(2) 0.038(2) 0.0301(19) -0.0030(16) -0.0043(17) 0.0140(17)
O31 0.044(2) 0.044(2) 0.050(2) 0.0007(19) 0.0074(18) -0.0042(18)
O12 0.061(3) 0.042(2) 0.030(2) -0.0052(18) -0.0035(19) 0.000(2)
N33 0.041(3) 0.047(3) 0.040(3) -0.001(2) 0.005(2) -0.004(2)
N22 0.064(3) 0.034(2) 0.035(3) 0.002(2) -0.004(2) 0.003(2)
N32 0.041(3) 0.036(2) 0.038(3) 0.000(2) -0.003(2) 0.002(2)
N21 0.054(3) 0.036(2) 0.039(3) 0.004(2) 0.008(2) 0.005(2)
O32 0.063(3) 0.079(3) 0.087(4) 0.002(3) 0.038(3) 0.012(3)
N31 0.046(3) 0.046(3) 0.035(3) 0.001(2) -0.005(2) -0.005(2)
C11 0.045(3) 0.041(3) 0.029(3) 0.003(2) 0.005(3) 0.004(3)
N11 0.036(2) 0.041(2) 0.034(3) -0.001(2) 0.000(2) 0.003(2)
C13 0.067(4) 0.029(3) 0.047(4) 0.001(3) -0.005(3) 0.002(3)
C43 0.055(4) 0.041(3) 0.034(3) 0.000(3) -0.002(3) 0.008(3)
O31A 0.098(4) 0.121(5) 0.051(3) -0.025(3) -0.016(3) -0.022(4)
O13 0.139(5) 0.050(3) 0.064(4) -0.009(3) 0.038(4) -0.023(3)
O2S 0.122(5) 0.070(4) 0.126(5) -0.006(4) 0.077(4) -0.004(4)
C39 0.048(4) 0.050(4) 0.062(4) -0.004(3) -0.008(3) -0.004(3)
C30 0.052(4) 0.053(4) 0.039(3) 0.010(3) 0.007(3) 0.005(3)
O41A 0.134(6) 0.113(6) 0.101(5) -0.019(4) -0.015(4) -0.060(5)
C34 0.056(4) 0.064(4) 0.051(4) 0.013(3) 0.001(3) -0.003(3)
C44 0.046(3) 0.051(4) 0.039(3) 0.002(3) 0.009(3) 0.006(3)
C33 0.055(4) 0.045(3) 0.042(3) 0.017(3) -0.002(3) 0.003(3)
C12 0.046(3) 0.038(3) 0.032(3) -0.002(2) 0.004(2) 0.008(3)
C48 0.043(3) 0.069(4) 0.058(4) 0.001(4) 0.005(3) -0.008(3)
C14 0.053(4) 0.035(3) 0.045(3) 0.010(3) 0.001(3) -0.008(3)
C24 0.066(4) 0.034(3) 0.040(3) 0.000(3) 0.014(3) 0.004(3)
O31B 0.106(6) 0.216(11) 0.170(9) -0.043(8) -0.015(6) 0.086(7)
C20 0.065(4) 0.047(4) 0.049(4) -0.001(3) 0.007(3) 0.008(3)
C29 0.070(5) 0.059(4) 0.054(4) -0.003(3) -0.014(4) 0.008(3)
C25 0.074(5) 0.036(3) 0.034(3) -0.002(3) 0.009(3) 0.000(3)
C38 0.058(4) 0.078(5) 0.052(4) 0.024(4) -0.008(3) -0.003(4)
C15 0.065(4) 0.052(4) 0.043(4) 0.008(3) 0.001(3) -0.010(3)
O11A 0.111(6) 0.333(16) 0.085(5) 0.005(7) 0.013(4) 0.112(8)
C32 0.065(4) 0.042(3) 0.058(4) 0.008(3) 0.004(3) 0.005(3)
C17 0.075(6) 0.074(5) 0.078(6) 0.002(5) 0.035(5) -0.012(5)
C31 0.060(4) 0.040(3) 0.038(3) -0.005(3) 0.008(3) 0.002(3)
C35 0.101(7) 0.078(5) 0.048(4) 0.016(4) 0.021(4) 0.009(5)
C42 0.080(5) 0.054(4) 0.045(4) -0.011(3) -0.003(4) 0.015(4)
C19 0.061(4) 0.061(4) 0.059(4) 0.005(4) -0.001(3) -0.017(4)
C23 0.086(6) 0.058(4) 0.062(5) -0.014(4) 0.025(4) 0.011(4)
O1S 0.153(7) 0.161(8) 0.101(6) 0.058(5) 0.072(5) 0.086(6)
C40 0.065(5) 0.052(4) 0.089(6) -0.015(4) -0.034(4) -0.003(4)
O11B 0.135(7) 0.245(12) 0.146(8) -0.015(8) 0.075(6) 0.041(8)
C47 0.040(4) 0.089(6) 0.095(6) 0.008(5) 0.011(4) -0.005(4)
C37 0.079(6) 0.118(8) 0.055(5) 0.039(5) -0.019(4) -0.036(5)
C26 0.119(7) 0.058(4) 0.042(4) -0.016(3) 0.015(4) -0.007(5)
C16 0.090(6) 0.062(5) 0.051(4) 0.000(4) 0.023(4) -0.007(4)
C28 0.097(7) 0.075(5) 0.056(5) -0.008(4) -0.033(5) -0.010(5)
C27 0.116(8) 0.080(6) 0.040(4) -0.008(4) -0.022(5) -0.021(5)
C18 0.057(5) 0.075(5) 0.098(7) 0.011(5) 0.007(5) -0.011(4)
O21B 0.223(11) 0.117(7) 0.185(10) -0.069(7) -0.095(9) 0.033(7)
C41 0.094(6) 0.058(4) 0.057(5) -0.020(4) -0.024(4) 0.014(4)
C21 0.052(4) 0.065(5) 0.095(6) 0.014(4) 0.011(4) 0.012(4)
C22 0.087(6) 0.062(5) 0.078(6) -0.003(4) 0.033(5) 0.025(4)
C46 0.048(4) 0.103(7) 0.105(7) -0.006(6) 0.029(5) 0.005(5)
C36 0.122(8) 0.080(5) 0.042(4) 0.013(4) -0.010(5) -0.025(6)
C45 0.079(6) 0.091(6) 0.061(5) -0.003(4) 0.031(4) 0.020(5)
O41B 0.237(12) 0.103(6) 0.208(11) 0.047(7) -0.050(9) -0.037(7)
O21A 0.198(9) 0.086(5) 0.128(7) 0.038(5) 0.002(6) 0.032(5)

loop_
_atom_type_symbol
_atom_type_description
_atom_type_scat_dispersion_real
_atom_type_scat_dispersion_imag
_atom_type_scat_source
C C 0.0033 0.0016 'International Tables Vol C Tables 4.2.6.8 and 6.1.1.4'
H H 0.0000 0.0000 'International Tables Vol C Tables 4.2.6.8 and 6.1.1.4'
Cl Cl 0.1484 0.1585 'International Tables Vol C Tables 4.2.6.8 and 6.1.1.4'
Cu Cu 0.3201 1.2651 'International Tables Vol C Tables 4.2.6.8 and 6.1.1.4'
N N 0.0061 0.0033 'International Tables Vol C Tables 4.2.6.8 and 6.1.1.4'
O O 0.0106 0.0060 'International Tables Vol C Tables 4.2.6.8 and 6.1.1.4'

loop_
_geom_angle_atom_site_label_1
_geom_angle_atom_site_label_2
_geom_angle_atom_site_label_3
_geom_angle
_geom_angle_site_symmetry_1
_geom_angle_site_symmetry_3
_geom_angle_publ_flag
O31 Cu01 O12 97.86(17) . . ?
O31 Cu01 N33 174.83(19) . . ?
O31 Cu01 N32 95.40(19) . . ?
O31 Cu01 N31 83.43(19) . . ?
N33 Cu01 O12 86.26(18) . . ?
N33 Cu01 N32 80.7(2) . . ?
N33 Cu01 N31 98.6(2) . . ?
N32 Cu01 O12 100.91(17) . . ?
N32 Cu01 N31 155.00(19) . . ?
N31 Cu01 O12 103.99(17) . . ?
O11 Cu1 N22 174.08(18) . . ?
O11 Cu1 N21 93.62(19) . . ?
O11 Cu1 N11 83.09(17) . . ?
O11 Cu1 O13 91.43(19) . . ?
N22 Cu1 N21 81.2(2) . . ?
N22 Cu1 N11 102.8(2) . . ?
N22 Cu1 O13 86.9(2) . . ?
N21 Cu1 O13 102.8(2) . . ?
N11 Cu1 N21 158.6(2) . . ?
N11 Cu1 O13 98.5(2) . . ?
O31A Cl11 O41A 107.0(4) . . ?
O11A Cl11 O31A 114.5(5) . . ?
O11A Cl11 O41A 107.6(7) . . ?
O11A Cl11 O21A 112.8(6) . . ?
O21A Cl11 O31A 110.9(5) . . ?
O21A Cl11 O41A 103.2(6) . . ?
O11B Cl12 O31B 109.9(7) . . ?
O11B Cl12 O21B 116.7(8) . . ?
O11B Cl12 O41B 100.1(8) . . ?
O21B Cl12 O31B 113.7(6) . . ?
O41B Cl12 O31B 108.3(8) . . ?
O41B Cl12 O21B 107.0(7) . . ?
C11 O11 Cu1 115.8(3) . . ?
C30 O31 Cu01 115.7(4) . . ?
C11 O12 Cu01 119.7(4) . . ?
C44 N33 Cu01 115.1(4) . . ?
C44 N33 C48 119.8(5) . . ?
C48 N33 Cu01 125.1(4) . . ?
C29 N22 Cu1 125.0(5) . . ?
C25 N22 Cu1 115.1(4) . . ?
C25 N22 C29 119.4(6) . . ?
C43 N32 Cu01 114.0(4) . . ?
C39 N32 Cu01 125.8(4) . . ?
C39 N32 C43 119.6(5) . . ?
C24 N21 Cu1 114.3(4) . . ?
C20 N21 Cu1 126.1(4) . . ?
C20 N21 C24 119.4(6) . . ?
C31 N31 Cu01 107.7(4) . . ?
O11 C11 C12 115.8(5) . . ?
O12 C11 O11 124.5(5) . . ?
O12 C11 C12 119.7(5) . . ?
C12 N11 Cu1 107.4(3) . . ?
C14 C13 C12 115.3(5) . . ?
N32 C43 C44 114.7(5) . . ?
N32 C43 C42 121.4(6) . . ?
C42 C43 C44 123.9(6) . . ?
N32 C39 C40 121.2(7) . . ?
O31 C30 C31 117.9(5) . . ?
O32 C30 O31 123.9(6) . . ?
O32 C30 C31 118.2(6) . . ?
C35 C34 C33 121.2(7) . . ?
N33 C44 C43 114.4(5) . . ?
N33 C44 C45 120.7(7) . . ?
C45 C44 C43 124.8(7) . . ?
C34 C33 C38 116.5(7) . . ?
C34 C33 C32 122.7(6) . . ?
C38 C33 C32 120.8(7) . . ?
N11 C12 C11 107.3(4) . . ?
N11 C12 C13 112.2(5) . . ?
C13 C12 C11 110.0(5) . . ?
N33 C48 C47 122.0(7) . . ?
C15 C14 C13 121.5(6) . . ?
C15 C14 C19 118.1(6) . . ?
C19 C14 C13 120.4(6) . . ?
N21 C24 C25 115.0(5) . . ?
N21 C24 C23 121.3(7) . . ?
C23 C24 C25 123.7(6) . . ?
N21 C20 C21 122.0(7) . . ?
N22 C29 C28 120.8(8) . . ?
N22 C25 C24 114.2(5) . . ?
N22 C25 C26 119.8(7) . . ?
C26 C25 C24 126.0(7) . . ?
C37 C38 C33 121.5(8) . . ?
C16 C15 C14 120.1(7) . . ?
C33 C32 C31 114.6(5) . . ?
C16 C17 C18 120.3(8) . . ?
N31 C31 C30 107.7(5) . . ?
N31 C31 C32 112.0(5) . . ?
C30 C31 C32 110.8(5) . . ?
C36 C35 C34 120.3(8) . . ?
C41 C42 C43 119.1(7) . . ?
C14 C19 C18 119.7(7) . . ?
C24 C23 C22 119.7(7) . . ?
C41 C40 C39 119.5(7) . . ?
C48 C47 C46 118.4(7) . . ?
C38 C37 C36 121.7(8) . . ?
C27 C26 C25 120.3(8) . . ?
C17 C16 C15 121.4(8) . . ?
C27 C28 C29 120.9(8) . . ?
C28 C27 C26 118.7(7) . . ?
C17 C18 C19 120.3(8) . . ?
C42 C41 C40 119.1(7) . . ?
C20 C21 C22 118.7(8) . . ?
C23 C22 C21 118.8(7) . . ?
C47 C46 C45 120.4(7) . . ?
C37 C36 C35 118.8(8) . . ?
C46 C45 C44 118.7(8) . . ?

loop_
_geom_bond_atom_site_label_1
_geom_bond_atom_site_label_2
_geom_bond_distance
_geom_bond_site_symmetry_2
_geom_bond_publ_flag
Cu01 O31 1.936(4) . ?
Cu01 O12 2.242(4) . ?
Cu01 N33 1.986(5) . ?
Cu01 N32 2.008(5) . ?
Cu01 N31 2.021(5) . ?
Cu1 O11 1.928(4) . ?
Cu1 N22 1.982(5) . ?
Cu1 N21 1.998(5) . ?
Cu1 N11 1.993(4) . ?
Cu1 O13 2.273(5) . ?
Cl11 O31A 1.409(5) . ?
Cl11 O41A 1.442(7) . ?
Cl11 O11A 1.351(7) . ?
Cl11 O21A 1.388(7) . ?
Cl12 O31B 1.397(8) . ?
Cl12 O11B 1.344(8) . ?
Cl12 O21B 1.389(8) . ?
Cl12 O41B 1.389(9) . ?
O11 C11 1.286(7) . ?
O31 C30 1.253(7) . ?
O12 C11 1.223(7) . ?
N33 C44 1.336(8) . ?
N33 C48 1.352(8) . ?
N22 C29 1.354(9) . ?
N22 C25 1.348(8) . ?
N32 C43 1.333(8) . ?
N32 C39 1.328(8) . ?
N21 C24 1.343(8) . ?
N21 C20 1.342(8) . ?
O32 C30 1.251(8) . ?
N31 C31 1.472(8) . ?
C11 C12 1.546(8) . ?
N11 C12 1.488(7) . ?
C13 C12 1.534(8) . ?
C13 C14 1.505(9) . ?
C43 C44 1.474(9) . ?
C43 C42 1.389(9) . ?
C39 C40 1.384(10) . ?
C30 C31 1.533(9) . ?
C34 C33 1.394(10) . ?
C34 C35 1.375(11) . ?
C44 C45 1.384(9) . ?
C33 C38 1.400(10) . ?
C33 C32 1.494(9) . ?
C48 C47 1.360(10) . ?
C14 C15 1.398(9) . ?
C14 C19 1.398(9) . ?
C24 C25 1.470(10) . ?
C24 C23 1.375(10) . ?
C20 C21 1.375(10) . ?
C29 C28 1.374(11) . ?
C25 C26 1.398(10) . ?
C38 C37 1.338(12) . ?
C15 C16 1.379(10) . ?
C32 C31 1.546(9) . ?
C17 C16 1.349(12) . ?
C17 C18 1.360(12) . ?
C35 C36 1.371(12) . ?
C42 C41 1.365(11) . ?
C19 C18 1.403(11) . ?
C23 C22 1.379(12) . ?
C40 C41 1.369(12) . ?
C47 C46 1.371(12) . ?
C37 C36 1.367(13) . ?
C26 C27 1.367(12) . ?
C28 C27 1.346(13) . ?
C21 C22 1.391(12) . ?
C46 C45 1.377(13) . ?
